data_7020796
loop_
_publ_author_name
'Beck, Robert'
'Shoshani, Manar'
'Krasinkiewicz, Jonathan'
'Hatnean, Jillian A.'
'Johnson, Samuel A.'

_publ_section_title
;
 Synthesis and chemistry of bis(triisopropylphosphine) nickel(i) and
 nickel(0) precursors.
;
_journal_issue 5
_journal_name_full 'Dalton transactions (Cambridge, England : 2003)'
_journal_page_first 1461
_journal_page_last 1475
_journal_paper_doi 10.1039/c2dt32008h
_journal_volume 42
_journal_year 2013
_chemical_formula_moiety '2(C9 H21 Br0.5 Ni0.5 P)'
_chemical_formula_sum 'C18 H42 Br Ni P2'
_chemical_formula_weight 459.08
_chemical_name_systematic
;
?
;
_space_group_crystal_system monoclinic
_space_group_IT_number 15
_space_group_name_Hall '-C 2yc'
_space_group_name_H-M_alt 'C 1 2/c 1'
_symmetry_space_group_name_Hall '-C 2yc'
_symmetry_space_group_name_H-M 'C 1 2/c 1'
_atom_sites_solution_hydrogens geom
_atom_sites_solution_primary direct
_atom_sites_solution_secondary difmap
_audit_creation_date 2011-05-30
_audit_creation_method
;
Olex2 1.1
(compiled 2011.02.15 svn.r1672, GUI svn.r3494)
;
_cell_angle_alpha 90.00
_cell_angle_beta 106.94(3)
_cell_angle_gamma 90.00
_cell_formula_units_Z 4
_cell_length_a 11.714(2)
_cell_length_b 13.115(3)
_cell_length_c 15.899(3)
_cell_measurement_reflns_used 6028
_cell_measurement_temperature 173.15
_cell_measurement_theta_max 28.08
_cell_measurement_theta_min 2.18
_cell_volume 2336.6(9)
_computing_cell_refinement 'SAINT v7.06A (Bruker, 2003)'
_computing_data_reduction 'SAINT v7.06A (Bruker, 2003)'
_computing_molecular_graphics
;
O. V. Dolomanov, L. J. Bourhis, R. J. Gildea, J. A. K. Howard and H. Puschmann,
OLEX2: a complete structure solution, refinement and analysis program.
J. Appl. Cryst. (2009). 42, 339-341.
;
_computing_publication_material
;
O. V. Dolomanov, L. J. Bourhis, R. J. Gildea, J. A. K. Howard and H. Puschmann,
OLEX2: a complete structure solution, refinement and analysis program.
J. Appl. Cryst. (2009). 42, 339-341.
;
_computing_structure_refinement 'SHELXL-97 (Sheldrick, 2008)'
_computing_structure_solution 'SHELXS-97 (Sheldrick, 2008)'
_diffrn_ambient_temperature 173.15
_diffrn_measured_fraction_theta_full 1.000
_diffrn_measured_fraction_theta_max 1.000
_diffrn_measurement_device_type 'Bruker APEX-II CCD'
_diffrn_measurement_method '\w scans'
_diffrn_radiation_monochromator graphite
_diffrn_radiation_type MoK\a
_diffrn_radiation_wavelength 0.71073
_diffrn_reflns_av_R_equivalents 0.0238
_diffrn_reflns_av_unetI/netI 0.0176
_diffrn_reflns_limit_h_max 14
_diffrn_reflns_limit_h_min -14
_diffrn_reflns_limit_k_max 16
_diffrn_reflns_limit_k_min -16
_diffrn_reflns_limit_l_max 19
_diffrn_reflns_limit_l_min -19
_diffrn_reflns_number 11892
_diffrn_reflns_theta_full 26.02
_diffrn_reflns_theta_max 26.02
_diffrn_reflns_theta_min 2.39
_diffrn_source 'fine-focus sealed tube'
_diffrn_source_current 35.0
_diffrn_source_power 1.75
_diffrn_source_voltage 50.0
_diffrn_standards_number 0
_exptl_absorpt_coefficient_mu 2.675
_exptl_absorpt_correction_T_max 1
_exptl_absorpt_correction_T_min 0.753262
_exptl_absorpt_correction_type multi-scan
_exptl_absorpt_process_details
;
SADABS v.2.10 (Bruker,2003) was used for absorption correction.
R(int) was 0.0996 before and 0.0228 after correction.
The Ratio of minimum to maximum transmission is 0.753262.
The \l/2 correction factor is 0.0015
;
_exptl_crystal_colour white
_exptl_crystal_colour_primary white
_exptl_crystal_density_diffrn 1.305
_exptl_crystal_density_method 'not measured'
_exptl_crystal_description cube
_exptl_crystal_F_000 972
_exptl_crystal_size_max 0.12
_exptl_crystal_size_mid 0.08
_exptl_crystal_size_min 0.06
_refine_diff_density_max 0.590
_refine_diff_density_min -0.258
_refine_diff_density_rms 0.076
_refine_ls_extinction_method none
_refine_ls_goodness_of_fit_ref 1.117
_refine_ls_hydrogen_treatment constr
_refine_ls_matrix_type full
_refine_ls_number_parameters 107
_refine_ls_number_reflns 2307
_refine_ls_number_restraints 0
_refine_ls_restrained_S_all 1.117
_refine_ls_R_factor_all 0.0315
_refine_ls_R_factor_gt 0.0270
_refine_ls_shift/su_max 0.000
_refine_ls_shift/su_mean 0.000
_refine_ls_structure_factor_coef Fsqd
_refine_ls_weighting_details 'calc w=1/[\s^2^(Fo^2^)+(0.0432P)^2^+1.1827P] where P=(Fo^2^+2Fc^2^)/3'
_refine_ls_weighting_scheme calc
_refine_ls_wR_factor_gt 0.0738
_refine_ls_wR_factor_ref 0.0772
_reflns_number_gt 2045
_reflns_number_total 2307
_reflns_threshold_expression >2sigma(I)
_cod_data_source_file c2dt32008h.txt
_cod_data_source_block rbg2_3b
_cod_original_cell_volume 2336.6(8)
_cod_database_code 7020796

loop_
_space_group_symop_id
_space_group_symop_operation_xyz
1 'x, y, z'
2 '-x, y, -z+1/2'
3 'x+1/2, y+1/2, z'
4 '-x+1/2, y+1/2, -z+1/2'
5 '-x, -y, -z'
6 'x, -y, z-1/2'
7 '-x+1/2, -y+1/2, -z'
8 'x+1/2, -y+1/2, z-1/2'

loop_
_atom_site_label
_atom_site_type_symbol
_atom_site_fract_x
_atom_site_fract_y
_atom_site_fract_z
_atom_site_U_iso_or_equiv
_atom_site_adp_type
_atom_site_occupancy
_atom_site_symmetry_multiplicity
_atom_site_calc_flag
_atom_site_refinement_flags
Br1 Br 0.0000 -0.04327(2) 0.2500 0.04451(12) Uani 1 2 d S
Ni1 Ni 0.0000 0.13235(3) 0.2500 0.02891(12) Uani 1 2 d S
P1 P 0.08099(4) 0.21688(4) 0.16047(3) 0.02700(13) Uani 1 1 d .
C1 C -0.10520(19) 0.1376(2) 0.01997(16) 0.0475(6) Uani 1 1 d .
H1A H -0.1433 0.2038 0.0018 0.071 Uiso 1 1 calc R
H1B H -0.1332 0.1096 0.0676 0.071 Uiso 1 1 calc R
H1C H -0.1259 0.0907 -0.0302 0.071 Uiso 1 1 calc R
C2 C 0.03050(18) 0.15145(18) 0.05229(13) 0.0376(5) Uani 1 1 d .
H2 H 0.0632 0.0807 0.0639 0.045 Uiso 1 1 calc R
C3 C 0.0788(2) 0.1919(2) -0.02057(15) 0.0580(7) Uani 1 1 d .
H3A H 0.0563 0.1454 -0.0710 0.087 Uiso 1 1 calc R
H3B H 0.1660 0.1967 0.0012 0.087 Uiso 1 1 calc R
H3C H 0.0452 0.2596 -0.0388 0.087 Uiso 1 1 calc R
C4 C 0.29842(19) 0.2442(2) 0.28623(14) 0.0461(6) Uani 1 1 d .
H4A H 0.2649 0.2074 0.3272 0.069 Uiso 1 1 calc R
H4B H 0.2790 0.3168 0.2867 0.069 Uiso 1 1 calc R
H4C H 0.3853 0.2356 0.3042 0.069 Uiso 1 1 calc R
C5 C 0.24563(17) 0.20159(17) 0.19354(13) 0.0343(4) Uani 1 1 d .
H5 H 0.2778 0.2420 0.1522 0.041 Uiso 1 1 calc R
C6 C 0.2821(2) 0.0905(2) 0.18975(19) 0.0546(7) Uani 1 1 d .
H6A H 0.3687 0.0841 0.2152 0.082 Uiso 1 1 calc R
H6B H 0.2593 0.0676 0.1284 0.082 Uiso 1 1 calc R
H6C H 0.2418 0.0483 0.2232 0.082 Uiso 1 1 calc R
C7 C 0.1448(2) 0.41453(19) 0.10430(17) 0.0483(6) Uani 1 1 d .
H7A H 0.1326 0.3907 0.0439 0.072 Uiso 1 1 calc R
H7B H 0.2277 0.4021 0.1388 0.072 Uiso 1 1 calc R
H7C H 0.1278 0.4877 0.1038 0.072 Uiso 1 1 calc R
C8 C 0.06077(18) 0.35681(15) 0.14551(13) 0.0342(4) Uani 1 1 d .
H8 H 0.0759 0.3856 0.2060 0.041 Uiso 1 1 calc R
C9 C -0.0696(2) 0.38285(18) 0.09711(16) 0.0459(6) Uani 1 1 d .
H9A H -0.0827 0.4561 0.1023 0.069 Uiso 1 1 calc R
H9B H -0.1225 0.3445 0.1233 0.069 Uiso 1 1 calc R
H9C H -0.0867 0.3646 0.0349 0.069 Uiso 1 1 calc R

loop_
_atom_site_aniso_label
_atom_site_aniso_U_11
_atom_site_aniso_U_22
_atom_site_aniso_U_33
_atom_site_aniso_U_23
_atom_site_aniso_U_13
_atom_site_aniso_U_12
Br1 0.0540(2) 0.02696(19) 0.0508(2) 0.000 0.01246(16) 0.000
Ni1 0.0300(2) 0.0265(2) 0.0298(2) 0.000 0.00814(15) 0.000
P1 0.0273(2) 0.0296(3) 0.0237(2) -0.00197(19) 0.00675(19) 0.00249(19)
C1 0.0383(12) 0.0546(14) 0.0420(13) -0.0140(11) -0.0005(10) -0.0007(10)
C2 0.0350(11) 0.0447(12) 0.0302(10) -0.0118(9) 0.0050(8) 0.0041(9)
C3 0.0502(14) 0.094(2) 0.0308(12) -0.0182(13) 0.0129(10) -0.0036(14)
C4 0.0356(12) 0.0605(15) 0.0364(12) -0.0024(11) 0.0015(9) -0.0078(10)
C5 0.0287(10) 0.0413(12) 0.0325(10) 0.0005(9) 0.0082(8) 0.0014(8)
C6 0.0348(12) 0.0563(16) 0.0671(17) -0.0072(13) 0.0063(11) 0.0146(11)
C7 0.0567(15) 0.0420(13) 0.0491(14) 0.0096(11) 0.0199(12) -0.0018(11)
C8 0.0435(11) 0.0323(11) 0.0294(10) 0.0021(8) 0.0151(9) 0.0036(9)
C9 0.0487(13) 0.0418(13) 0.0493(13) 0.0092(10) 0.0175(11) 0.0164(10)

loop_
_atom_type_symbol
_atom_type_description
_atom_type_scat_dispersion_real
_atom_type_scat_dispersion_imag
_atom_type_scat_source
C C 0.0033 0.0016 'International Tables Vol C Tables 4.2.6.8 and 6.1.1.4'
H H 0.0000 0.0000 'International Tables Vol C Tables 4.2.6.8 and 6.1.1.4'
Br Br -0.2901 2.4595 'International Tables Vol C Tables 4.2.6.8 and 6.1.1.4'
Ni Ni 0.3393 1.1124 'International Tables Vol C Tables 4.2.6.8 and 6.1.1.4'
P P 0.1023 0.0942 'International Tables Vol C Tables 4.2.6.8 and 6.1.1.4'

loop_
_geom_angle_atom_site_label_1
_geom_angle_atom_site_label_2
_geom_angle_atom_site_label_3
_geom_angle
_geom_angle_site_symmetry_1
_geom_angle_site_symmetry_3
P1 Ni1 Br1 119.911(17) . .
P1 Ni1 Br1 119.911(17) 2 .
P1 Ni1 P1 120.18(3) . 2
C2 P1 Ni1 106.40(8) . .
C5 P1 Ni1 111.52(7) . .
C5 P1 C2 103.68(10) . .
C5 P1 C8 103.08(10) . .
C8 P1 Ni1 120.84(6) . .
C8 P1 C2 110.09(10) . .
H1A C1 H1B 109.5 . .
H1A C1 H1C 109.5 . .
H1B C1 H1C 109.5 . .
C2 C1 H1A 109.5 . .
C2 C1 H1B 109.5 . .
C2 C1 H1C 109.5 . .
P1 C2 H2 104.8 . .
C1 C2 P1 112.60(14) . .
C1 C2 H2 104.8 . .
C3 C2 P1 117.01(16) . .
C3 C2 C1 111.39(18) . .
C3 C2 H2 104.8 . .
C2 C3 H3A 109.5 . .
C2 C3 H3B 109.5 . .
C2 C3 H3C 109.5 . .
H3A C3 H3B 109.5 . .
H3A C3 H3C 109.5 . .
H3B C3 H3C 109.5 . .
H4A C4 H4B 109.5 . .
H4A C4 H4C 109.5 . .
H4B C4 H4C 109.5 . .
C5 C4 H4A 109.5 . .
C5 C4 H4B 109.5 . .
C5 C4 H4C 109.5 . .
P1 C5 H5 108.4 . .
C4 C5 P1 109.20(15) . .
C4 C5 H5 108.4 . .
C6 C5 P1 111.85(15) . .
C6 C5 C4 110.38(19) . .
C6 C5 H5 108.4 . .
C5 C6 H6A 109.5 . .
C5 C6 H6B 109.5 . .
C5 C6 H6C 109.5 . .
H6A C6 H6B 109.5 . .
H6A C6 H6C 109.5 . .
H6B C6 H6C 109.5 . .
H7A C7 H7B 109.5 . .
H7A C7 H7C 109.5 . .
H7B C7 H7C 109.5 . .
C8 C7 H7A 109.5 . .
C8 C7 H7B 109.5 . .
C8 C7 H7C 109.5 . .
P1 C8 H8 105.6 . .
C7 C8 P1 118.00(15) . .
C7 C8 H8 105.6 . .
C7 C8 C9 110.17(18) . .
C9 C8 P1 110.81(15) . .
C9 C8 H8 105.6 . .
C8 C9 H9A 109.5 . .
C8 C9 H9B 109.5 . .
C8 C9 H9C 109.5 . .
H9A C9 H9B 109.5 . .
H9A C9 H9C 109.5 . .
H9B C9 H9C 109.5 . .

loop_
_geom_bond_atom_site_label_1
_geom_bond_atom_site_label_2
_geom_bond_distance
_geom_bond_site_symmetry_2
Br1 Ni1 2.3033(7) .
Ni1 P1 2.2230(7) .
Ni1 P1 2.2231(7) 2
P1 C2 1.858(2) .
P1 C5 1.856(2) .
P1 C8 1.857(2) .
C1 H1A 0.9800 .
C1 H1B 0.9800 .
C1 H1C 0.9800 .
C1 C2 1.532(3) .
C2 H2 1.0000 .
C2 C3 1.525(3) .
C3 H3A 0.9800 .
C3 H3B 0.9800 .
C3 H3C 0.9800 .
C4 H4A 0.9800 .
C4 H4B 0.9800 .
C4 H4C 0.9800 .
C4 C5 1.528(3) .
C5 H5 1.0000 .
C5 C6 1.525(3) .
C6 H6A 0.9800 .
C6 H6B 0.9800 .
C6 H6C 0.9800 .
C7 H7A 0.9800 .
C7 H7B 0.9800 .
C7 H7C 0.9800 .
C7 C8 1.532(3) .
C8 H8 1.0000 .
C8 C9 1.535(3) .
C9 H9A 0.9800 .
C9 H9B 0.9800 .
C9 H9C 0.9800 .
